data_4320009
loop_
_publ_author_name
'Aibing Xia'
'Paul R. Sharp'

_publ_contact_author
;
  Paul R. Sharp
  Department of Chemistry
  University of Missouri
  Columbia, MO  65211
;
_publ_contact_author_email SharpP@missouri.edu
_publ_contact_author_fax 573-882-2754
_publ_contact_author_phone 573-882-7715
_publ_section_title
;
 Platinum(II) Hydrazido Complexes
;
_journal_name_full 'Inorganic Chemistry'
_journal_page_first 4016
_journal_page_last 4021
_journal_paper_doi 10.1021/ic001432d
_journal_volume 40
_journal_year 2001
_chemical_formula_moiety (dppp)2Pt2(MeNNMe)(BF4)2.C2H4Cl
_chemical_formula_sum 'C58 H62 B2 Cl2 F8 N2 P4 Pt2'
_chemical_formula_weight 1545.68
_chemical_melting_point 249
_chemical_name_systematic
;
  ?
;
_space_group_IT_number 15
_symmetry_cell_setting monoclinic
_symmetry_space_group_name_Hall '-C 2yc'
_symmetry_space_group_name_H-M 'C 1 2/c 1'
_atom_sites_solution_hydrogens geom
_atom_sites_solution_primary direct
_atom_sites_solution_secondary difmap
_audit_creation_method SHELXL-97
_cell_angle_alpha 90.00
_cell_angle_beta 92.1110(10)
_cell_angle_gamma 90.00
_cell_formula_units_Z 4
_cell_length_a 18.6901(11)
_cell_length_b 18.8860(10)
_cell_length_c 17.1695(10)
_cell_measurement_temperature 173(2)
_cell_volume 6056.4(6)
_computing_cell_refinement 'SMART (Bruker, 1998)'
_computing_data_collection 'SMART (Bruker, 1998)'
_computing_data_reduction 'SAINT (Bruker, 1998)'
_computing_molecular_graphics
;
  ORTEP (Johnson, 1976), ORTEP 3 for Windows
  L. J. Farrugia, 1997'
;
_computing_publication_material 'CIFTAB (Sheldrick, 1997)'
_computing_structure_refinement
;
  SHELXL-97 (Sheldrick, 1997), L. J. Barbour, X-Seed - Graphical Interface to
  SHELX-97 and POV-Ray, 1999
;
_computing_structure_solution 'SHELXS-97 (Sheldrick, 1990)'
_diffrn_ambient_temperature 173(2)
_diffrn_measured_fraction_theta_full 0.997
_diffrn_measured_fraction_theta_max 0.997
_diffrn_measurement_device_type 'CCD area detector'
_diffrn_measurement_method 'phi and omega scans'
_diffrn_radiation_monochromator graphite
_diffrn_radiation_source 'fine-focus sealed tube'
_diffrn_radiation_type MoK\a
_diffrn_radiation_wavelength 0.71070
_diffrn_reflns_av_R_equivalents 0.0371
_diffrn_reflns_av_sigmaI/netI 0.0484
_diffrn_reflns_limit_h_max 23
_diffrn_reflns_limit_h_min -21
_diffrn_reflns_limit_k_max 17
_diffrn_reflns_limit_k_min -24
_diffrn_reflns_limit_l_max 21
_diffrn_reflns_limit_l_min -22
_diffrn_reflns_number 18751
_diffrn_reflns_theta_full 27.12
_diffrn_reflns_theta_max 27.12
_diffrn_reflns_theta_min 1.53
_exptl_absorpt_coefficient_mu 4.872
_exptl_crystal_colour 'pale yellow'
_exptl_crystal_density_diffrn 1.695
_exptl_crystal_density_method 'not measured'
_exptl_crystal_F_000 3024
_exptl_crystal_size_max 0.2
_exptl_crystal_size_mid 0.2
_exptl_crystal_size_min 0.4
_refine_diff_density_max 1.349
_refine_diff_density_min -1.164
_refine_diff_density_rms 0.124
_refine_ls_extinction_method none
_refine_ls_goodness_of_fit_ref 1.025
_refine_ls_hydrogen_treatment mixed
_refine_ls_matrix_type full
_refine_ls_number_parameters 364
_refine_ls_number_reflns 6665
_refine_ls_number_restraints 0
_refine_ls_restrained_S_all 1.025
_refine_ls_R_factor_all 0.0644
_refine_ls_R_factor_gt 0.0393
_refine_ls_shift/su_max 0.004
_refine_ls_shift/su_mean 0.000
_refine_ls_structure_factor_coef Fsqd
_refine_ls_weighting_details 'calc w=1/[\s^2^(Fo^2^)+(0.0526P)^2^+7.5107P] where P=(Fo^2^+2Fc^2^)/3'
_refine_ls_weighting_scheme calc
_refine_ls_wR_factor_gt 0.0929
_refine_ls_wR_factor_ref 0.1010
_reflns_number_gt 4832
_reflns_number_total 6665
_reflns_threshold_expression >2sigma(I)
_cod_data_source_file ic001432d_2.cif
_cod_data_source_block (dppp)2Pt2(MeNNMe)(BF4)2(1)
_cod_depositor_comments
;
The following automatic conversions were performed:

'_symmetry_cell_setting' value 'Monoclinic' changed to 'monoclinic'
according to the built-in table from CIF Core dictionary named
'cif_core.dic' version 2.4.1 from 2010-06-29.

Automatic conversion script
Id: cif_fix_values 1646 2011-03-28 12:23:43Z adriana 
;
_cod_database_code 4320009

loop_
_symmetry_equiv_pos_as_xyz
'x, y, z'
'-x, y, -z+1/2'
'x+1/2, y+1/2, z'
'-x+1/2, y+1/2, -z+1/2'
'-x, -y, -z'
'x, -y, z-1/2'
'-x+1/2, -y+1/2, -z'
'x+1/2, -y+1/2, z-1/2'

loop_
_atom_site_label
_atom_site_type_symbol
_atom_site_fract_x
_atom_site_fract_y
_atom_site_fract_z
_atom_site_U_iso_or_equiv
_atom_site_adp_type
_atom_site_occupancy
_atom_site_symmetry_multiplicity
_atom_site_calc_flag
_atom_site_refinement_flags
_atom_site_disorder_assembly
_atom_site_disorder_group
Pt1 Pt 0.017084(12) 0.197196(11) 0.342606(12) 0.03441(9) Uani 1 1 d . . .
Cl1 Cl 0.1122(2) 0.12611(16) 0.7294(2) 0.1312(11) Uani 1 1 d . . .
P2 P -0.05114(9) 0.24988(9) 0.43009(9) 0.0416(4) Uani 1 1 d . . .
F1 F 0.0962(8) 0.0085(6) 0.5294(7) 0.125(5) Uani 0.50 1 d P . .
N1 N 0.0377(3) 0.1402(3) 0.2451(3) 0.0431(12) Uani 1 1 d . . .
C3P C -0.0215(4) 0.2328(4) 0.5307(3) 0.0554(18) Uani 1 1 d . . .
H3P2 H -0.0550 0.2546 0.5653 0.066 Uiso 1 1 calc R . .
H3P1 H -0.0222 0.1822 0.5400 0.066 Uiso 1 1 calc R . .
B1 B 0.0256(10) 0.0020(12) 0.4987(14) 0.063(5) Uani 0.50 1 d P . .
P1 P 0.11833(9) 0.22573(10) 0.40828(9) 0.0455(4) Uani 1 1 d . . .
F2 F 0.0089(8) -0.0652(6) 0.4920(11) 0.107(5) Uani 0.50 1 d P . .
C2P C 0.0531(4) 0.2609(4) 0.5503(3) 0.0525(17) Uani 1 1 d . . .
H2P1 H 0.0607 0.2605 0.6065 0.063 Uiso 1 1 calc R . .
H2P2 H 0.0555 0.3097 0.5333 0.063 Uiso 1 1 calc R . .
B2 B 0.0137(13) 0.3523(10) 0.7646(14) 0.072(6) Uiso 0.50 1 d P . 1
F3 F 0.0178(8) 0.0393(9) 0.4341(8) 0.134(5) Uani 0.50 1 d P . .
C1P C 0.1144(4) 0.2192(3) 0.5137(3) 0.0473(16) Uani 1 1 d . . .
H1P1 H 0.1096 0.1697 0.5275 0.057 Uiso 1 1 calc R . .
H1P2 H 0.1595 0.2359 0.5367 0.057 Uiso 1 1 calc R . .
F4 F -0.0174(11) 0.0324(10) 0.5543(10) 0.149(7) Uani 0.50 1 d P . .
C1N C 0.0768(5) 0.0734(4) 0.2344(4) 0.069(2) Uani 1 1 d . . .
H1N3 H 0.0743 0.0451 0.2807 0.103 Uiso 1 1 calc R . .
H1N2 H 0.1260 0.0835 0.2246 0.103 Uiso 1 1 calc R . .
H1N1 H 0.0557 0.0479 0.1910 0.103 Uiso 1 1 calc R . .
F5 F 0.0538(10) 0.4089(11) 0.7570(12) 0.188(7) Uiso 0.50 1 d P . .
C5 C 0.0224(9) 0.1299(6) 0.7819(5) 0.154(7) Uani 1 1 d . . .
H5A H 0.0155 0.0887 0.8146 0.185 Uiso 1 1 calc R . .
H5B H 0.0180 0.1727 0.8125 0.185 Uiso 1 1 calc R . .
F6 F 0.0409(7) 0.2937(7) 0.7747(8) 0.110(4) Uiso 0.50 1 d P . .
F7 F 0.0321(11) 0.3399(13) 0.8202(13) 0.191(7) Uiso 0.50 1 d P . 1
F8 F -0.0347(7) 0.3780(6) 0.8097(7) 0.108(4) Uiso 0.50 1 d P . 1
C1A C -0.1426(4) 0.2186(4) 0.4192(4) 0.0576(19) Uani 1 1 d . . .
C2A C -0.1561(5) 0.1489(6) 0.4356(6) 0.095(3) Uani 1 1 d . . .
H2A1 H -0.1206 0.1203 0.4583 0.114 Uiso 1 1 calc R . .
C3A C -0.2259(8) 0.1210(8) 0.4173(7) 0.131(5) Uani 1 1 d . . .
H3A1 H -0.2362 0.0742 0.4292 0.157 Uiso 1 1 calc R . .
C4A C -0.2779(6) 0.1632(9) 0.3821(6) 0.117(5) Uani 1 1 d . . .
H4A1 H -0.3226 0.1448 0.3677 0.141 Uiso 1 1 calc R . .
C5A C -0.2624(5) 0.2317(8) 0.3692(6) 0.104(4) Uani 1 1 d . . .
H5A1 H -0.2980 0.2609 0.3478 0.124 Uiso 1 1 calc R . .
C6A C -0.1969(4) 0.2598(6) 0.3861(4) 0.077(3) Uani 1 1 d . . .
H6A H -0.1883 0.3073 0.3753 0.092 Uiso 1 1 calc R . .
C1B C -0.0553(3) 0.3455(4) 0.4233(4) 0.0442(15) Uani 1 1 d . . .
C2B C -0.0906(5) 0.3851(5) 0.4783(5) 0.082(3) Uani 1 1 d . . .
H2B1 H -0.1145 0.3621 0.5176 0.098 Uiso 1 1 calc R . .
C3B C -0.0907(6) 0.4571(6) 0.4753(6) 0.100(3) Uani 1 1 d . . .
H3B1 H -0.1134 0.4825 0.5137 0.120 Uiso 1 1 calc R . .
C4B C -0.0585(6) 0.4924(5) 0.4177(5) 0.083(3) Uani 1 1 d . . .
H4B1 H -0.0596 0.5416 0.4158 0.100 Uiso 1 1 calc R . .
C5B C -0.0240(6) 0.4541(4) 0.3620(5) 0.084(3) Uani 1 1 d . . .
H5B1 H -0.0007 0.4774 0.3225 0.101 Uiso 1 1 calc R . .
C6B C -0.0241(5) 0.3808(4) 0.3649(4) 0.062(2) Uani 1 1 d . . .
H6B H -0.0023 0.3553 0.3260 0.074 Uiso 1 1 calc R . .
C1C C 0.1873(4) 0.1637(2) 0.3830(4) 0.089(3) Uani 1 1 d G . .
C6C C 0.2480(4) 0.1840(4) 0.3448(4) 0.131(6) Uani 1 1 d G . .
H6C H 0.2544 0.2316 0.3330 0.157 Uiso 1 1 calc R . .
C5C C 0.3012(8) 0.1339(13) 0.3229(7) 0.208(12) Uani 1 1 d . . .
H5C H 0.3434 0.1456 0.2988 0.249 Uiso 1 1 calc R . .
C4C C 0.279(2) 0.056(2) 0.3451(15) 0.31(2) Uani 1 1 d . . .
H4C1 H 0.3066 0.0175 0.3306 0.371 Uiso 1 1 calc R . .
C3C C 0.2272(17) 0.0460(17) 0.3794(12) 0.30(3) Uani 1 1 d . . .
H3C H 0.2201 -0.0006 0.3947 0.363 Uiso 1 1 calc R . .
C2C C 0.1752(8) 0.0925(6) 0.4009(6) 0.152(7) Uani 1 1 d . . .
H2C H 0.1345 0.0776 0.4258 0.182 Uiso 1 1 calc R . .
C1D C 0.1546(2) 0.3118(2) 0.3838(2) 0.0558(19) Uani 1 1 d G . .
C2D C 0.1929(3) 0.3538(2) 0.4366(3) 0.0571(19) Uani 1 1 d G . .
H2D H 0.1982 0.3401 0.4885 0.069 Uiso 1 1 calc R . .
C3D C 0.2237(5) 0.4171(5) 0.4116(5) 0.077(2) Uani 1 1 d . . .
H3D H 0.2503 0.4449 0.4468 0.093 Uiso 1 1 calc R . .
C4D C 0.2149(5) 0.4383(6) 0.3359(5) 0.098(3) Uani 1 1 d . . .
H4D H 0.2349 0.4808 0.3199 0.118 Uiso 1 1 calc R . .
C5D C 0.1763(6) 0.3968(7) 0.2825(5) 0.125(5) Uani 1 1 d . . .
H5D H 0.1701 0.4115 0.2310 0.150 Uiso 1 1 calc R . .
C6D C 0.1471(4) 0.3338(3) 0.3064(2) 0.089(3) Uani 1 1 d G . .
H6D H 0.1221 0.3056 0.2704 0.107 Uiso 1 1 calc R . .

loop_
_atom_site_aniso_label
_atom_site_aniso_U_11
_atom_site_aniso_U_22
_atom_site_aniso_U_33
_atom_site_aniso_U_23
_atom_site_aniso_U_13
_atom_site_aniso_U_12
Pt1 0.04160(14) 0.03211(13) 0.02876(12) 0.00034(10) -0.00898(8) 0.00464(11)
Cl1 0.132(3) 0.095(2) 0.169(3) 0.003(2) 0.030(2) -0.0111(18)
P2 0.0427(9) 0.0496(10) 0.0326(8) 0.0041(7) 0.0022(7) -0.0009(7)
F1 0.151(12) 0.102(9) 0.117(9) 0.035(7) -0.046(9) -0.018(8)
N1 0.056(3) 0.037(3) 0.035(3) -0.004(2) -0.014(3) 0.010(2)
C3P 0.071(5) 0.067(5) 0.029(3) 0.008(3) 0.004(3) 0.000(4)
B1 0.073(15) 0.057(11) 0.059(11) 0.014(9) 0.001(14) 0.001(14)
P1 0.0447(10) 0.0565(10) 0.0342(8) -0.0148(7) -0.0139(7) 0.0154(8)
F2 0.128(10) 0.036(6) 0.157(15) 0.008(7) 0.022(10) 0.000(6)
C2P 0.068(5) 0.062(5) 0.027(3) -0.003(3) -0.006(3) 0.003(4)
F3 0.163(13) 0.147(14) 0.088(9) 0.062(9) -0.030(9) 0.008(11)
C1P 0.054(4) 0.050(4) 0.037(3) -0.005(3) -0.016(3) 0.010(3)
F4 0.28(2) 0.076(11) 0.095(11) -0.033(9) 0.014(12) 0.018(12)
C1N 0.106(7) 0.044(4) 0.054(4) -0.019(3) -0.026(4) 0.032(4)
C5 0.32(2) 0.081(7) 0.055(6) -0.010(5) -0.020(9) -0.007(10)
C1A 0.056(5) 0.077(5) 0.041(4) 0.007(3) 0.009(3) -0.024(4)
C2A 0.086(7) 0.109(8) 0.092(7) 0.015(6) 0.013(6) -0.052(6)
C3A 0.129(11) 0.168(13) 0.097(9) -0.005(8) 0.035(8) -0.097(10)
C4A 0.069(7) 0.224(16) 0.059(6) -0.017(8) 0.018(5) -0.064(9)
C5A 0.045(5) 0.191(13) 0.075(7) 0.000(7) 0.007(5) -0.026(7)
C6A 0.051(5) 0.129(8) 0.050(4) 0.006(5) 0.004(4) -0.016(5)
C1B 0.037(4) 0.053(4) 0.042(3) -0.004(3) 0.005(3) 0.006(3)
C2B 0.083(6) 0.081(6) 0.085(6) -0.019(5) 0.043(5) 0.007(5)
C3B 0.110(9) 0.096(8) 0.095(8) -0.042(6) 0.016(6) 0.026(6)
C4B 0.107(8) 0.057(5) 0.082(6) -0.019(5) -0.036(6) 0.034(5)
C5B 0.155(10) 0.048(5) 0.049(5) 0.006(4) -0.013(5) 0.017(5)
C6B 0.105(7) 0.039(4) 0.041(4) 0.005(3) 0.008(4) 0.014(4)
C1C 0.073(6) 0.134(8) 0.055(5) -0.053(5) -0.044(4) 0.067(6)
C6C 0.069(6) 0.261(16) 0.060(6) -0.077(8) -0.027(5) 0.082(8)
C5C 0.127(12) 0.43(3) 0.067(8) -0.105(14) -0.047(8) 0.170(18)
C4C 0.41(4) 0.35(3) 0.150(18) -0.20(2) -0.20(2) 0.35(3)
C3C 0.47(5) 0.28(3) 0.146(19) -0.16(2) -0.22(3) 0.32(4)
C2C 0.226(14) 0.126(9) 0.094(7) -0.073(7) -0.116(9) 0.133(10)
C1D 0.042(4) 0.086(6) 0.040(4) -0.016(3) -0.007(3) -0.007(4)
C2D 0.054(4) 0.073(5) 0.043(4) -0.014(4) -0.014(3) 0.007(4)
C3D 0.081(6) 0.087(6) 0.063(5) -0.022(5) -0.014(4) -0.019(5)
C4D 0.104(8) 0.128(9) 0.061(6) 0.001(5) -0.006(5) -0.052(7)
C5D 0.155(11) 0.174(11) 0.045(5) 0.007(6) -0.020(6) -0.109(9)
C6D 0.106(7) 0.126(8) 0.035(4) -0.008(5) -0.014(4) -0.058(6)

loop_
_atom_type_symbol
_atom_type_description
_atom_type_scat_dispersion_real
_atom_type_scat_dispersion_imag
_atom_type_scat_source
C C 0.0033 0.0016 'International Tables Vol C Tables 4.2.6.8 and 6.1.1.4'
H H 0.0000 0.0000 'International Tables Vol C Tables 4.2.6.8 and 6.1.1.4'
B B 0.0013 0.0007 'International Tables Vol C Tables 4.2.6.8 and 6.1.1.4'
N N 0.0061 0.0033 'International Tables Vol C Tables 4.2.6.8 and 6.1.1.4'
O O 0.0106 0.0060 'International Tables Vol C Tables 4.2.6.8 and 6.1.1.4'
F F 0.0171 0.0103 'International Tables Vol C Tables 4.2.6.8 and 6.1.1.4'
P P 0.1023 0.0942 'International Tables Vol C Tables 4.2.6.8 and 6.1.1.4'
Cl Cl 0.1484 0.1585 'International Tables Vol C Tables 4.2.6.8 and 6.1.1.4'
Pt Pt -1.7033 8.3905 'International Tables Vol C Tables 4.2.6.8 and 6.1.1.4'

loop_
_geom_angle_atom_site_label_1
_geom_angle_atom_site_label_2
_geom_angle_atom_site_label_3
_geom_angle
_geom_angle_site_symmetry_1
_geom_angle_site_symmetry_3
_geom_angle_publ_flag
N1 Pt1 N1 40.4(3) . 2 ?
N1 Pt1 P1 111.06(15) . . ?
N1 Pt1 P1 150.76(15) 2 . ?
N1 Pt1 P2 156.22(15) . . ?
N1 Pt1 P2 115.87(15) 2 . ?
P1 Pt1 P2 92.69(6) . . ?
N1 Pt1 Pt1 39.28(13) . 2 ?
N1 Pt1 Pt1 38.18(13) 2 2 ?
P1 Pt1 Pt1 129.21(5) . 2 ?
P2 Pt1 Pt1 124.43(4) . 2 ?
C1A P2 C1B 106.3(3) . . ?
C1A P2 C3P 107.0(3) . . ?
C1B P2 C3P 104.4(3) . . ?
C1A P2 Pt1 110.1(3) . . ?
C1B P2 Pt1 115.1(2) . . ?
C3P P2 Pt1 113.4(3) . . ?
N1 N1 C1N 120.8(4) 2 . ?
N1 N1 Pt1 71.6(3) 2 . ?
C1N N1 Pt1 131.6(4) . . ?
N1 N1 Pt1 67.9(3) 2 2 ?
C1N N1 Pt1 125.8(4) . 2 ?
Pt1 N1 Pt1 102.5(2) . 2 ?
C2P C3P P2 113.1(5) . . ?
B1 B1 F4 84(3) 5_556 5_556 ?
B1 B1 F2 72(3) 5_556 . ?
F4 B1 F2 49.0(13) 5_556 . ?
B1 B1 F3 90(3) 5_556 . ?
F4 B1 F3 67.7(16) 5_556 . ?
F2 B1 F3 115(2) . . ?
B1 B1 F2 66(3) 5_556 5_556 ?
F4 B1 F2 123(2) 5_556 5_556 ?
F2 B1 F2 138.0(16) . 5_556 ?
F3 B1 F2 66.0(13) . 5_556 ?
B1 B1 F4 53(2) 5_556 . ?
F4 B1 F4 136.8(18) 5_556 . ?
F2 B1 F4 108.6(15) . . ?
F3 B1 F4 107.8(17) . . ?
F2 B1 F4 43.5(10) 5_556 . ?
B1 B1 F1 155(4) 5_556 . ?
F4 B1 F1 117(2) 5_556 . ?
F2 B1 F1 109.5(17) . . ?
F3 B1 F1 109.9(16) . . ?
F2 B1 F1 108.6(18) 5_556 . ?
F4 B1 F1 105(2) . . ?
B1 B1 F3 54(2) 5_556 5_556 ?
F4 B1 F3 103.9(18) 5_556 5_556 ?
F2 B1 F3 58.5(11) . 5_556 ?
F3 B1 F3 144.0(15) . 5_556 ?
F2 B1 F3 94.9(14) 5_556 5_556 ?
F4 B1 F3 53.1(10) . 5_556 ?
F1 B1 F3 105.1(15) . 5_556 ?
C1C P1 C1D 104.4(3) . . ?
C1C P1 C1P 104.5(3) . . ?
C1D P1 C1P 108.7(3) . . ?
C1C P1 Pt1 108.73(19) . . ?
C1D P1 Pt1 114.56(14) . . ?
C1P P1 Pt1 114.9(2) . . ?
F4 F2 B1 55.9(13) 5_556 . ?
F4 F2 B1 69.5(15) 5_556 5_556 ?
B1 F2 B1 42.0(16) . 5_556 ?
F4 F2 F3 122.6(15) 5_556 5_556 ?
B1 F2 F3 71.8(14) . 5_556 ?
B1 F2 F3 55.3(11) 5_556 5_556 ?
C3P C2P C1P 114.9(6) . . ?
B2 B2 F7 151(6) 2_556 . ?
B2 B2 F6 112.9(16) 2_556 . ?
F7 B2 F6 62.7(18) . . ?
B2 B2 F8 86(4) 2_556 . ?
F7 B2 F8 75(2) . . ?
F6 B2 F8 123(2) . . ?
B2 B2 F5 109(3) 2_556 . ?
F7 B2 F5 96(2) . . ?
F6 B2 F5 121(2) . . ?
F8 B2 F5 99.5(18) . . ?
B2 B2 F8 65(4) 2_556 2_556 ?
F7 B2 F8 144(3) . 2_556 ?
F6 B2 F8 108(2) . 2_556 ?
F8 B2 F8 128.3(18) . 2_556 ?
F5 B2 F8 57.3(14) . 2_556 ?
B2 B2 F6 43.8(12) 2_556 2_556 ?
F7 B2 F6 114(2) . 2_556 ?
F6 B2 F6 72.4(14) . 2_556 ?
F8 B2 F6 93.6(16) . 2_556 ?
F5 B2 F6 149(2) . 2_556 ?
F8 B2 F6 92.8(14) 2_556 2_556 ?
B2 B2 F7 18(3) 2_556 2_556 ?
F7 B2 F7 156(3) . 2_556 ?
F6 B2 F7 101.2(19) . 2_556 ?
F8 B2 F7 103.0(15) . 2_556 ?
F5 B2 F7 108(2) . 2_556 ?
F8 B2 F7 54.8(11) 2_556 2_556 ?
F6 B2 F7 42.0(10) 2_556 2_556 ?
B2 B2 F5 47(2) 2_556 2_556 ?
F7 B2 F5 125(3) . 2_556 ?
F6 B2 F5 155.1(19) . 2_556 ?
F8 B2 F5 50.6(11) . 2_556 ?
F5 B2 F5 83.5(18) . 2_556 ?
F8 B2 F5 79.4(13) 2_556 2_556 ?
F6 B2 F5 83.6(12) 2_556 2_556 ?
F7 B2 F5 62.9(11) 2_556 2_556 ?
B1 F3 F4 49.3(12) . 5_556 ?
B1 F3 F2 58.6(12) . 5_556 ?
F4 F3 F2 101.5(10) 5_556 5_556 ?
B1 F3 B1 36.0(15) . 5_556 ?
F4 F3 B1 54.5(12) 5_556 5_556 ?
F2 F3 B1 49.7(10) 5_556 5_556 ?
C2P C1P P1 115.4(4) . . ?
F2 F4 B1 75.0(18) 5_556 5_556 ?
F2 F4 F3 135.5(18) 5_556 5_556 ?
B1 F4 F3 62.9(14) 5_556 5_556 ?
F2 F4 B1 67.0(15) 5_556 . ?
B1 F4 B1 43.2(18) 5_556 . ?
F3 F4 B1 72.4(13) 5_556 . ?
B2 F5 F8 65.8(16) . 2_556 ?
B2 F5 B2 23.1(15) . 2_556 ?
F8 F5 B2 49.7(12) 2_556 2_556 ?
B2 F5 F7 35.8(12) . . ?
F8 F5 F7 98.4(15) 2_556 . ?
B2 F5 F7 58.4(13) 2_556 . ?
C5 C5 Cl1 98.4(13) 2_556 . ?
F7 F6 B2 50.6(14) . . ?
F7 F6 B2 71.1(17) . 2_556 ?
B2 F6 B2 23.3(15) . 2_556 ?
F7 F6 F6 100.6(14) . 2_556 ?
B2 F6 F6 64.8(11) . 2_556 ?
B2 F6 F6 42.8(8) 2_556 2_556 ?
B2 F7 F6 66.7(19) . . ?
B2 F7 F8 61(2) . . ?
F6 F7 F8 115.0(18) . . ?
B2 F7 B2 12(2) . 2_556 ?
F6 F7 B2 67.0(15) . 2_556 ?
F8 F7 B2 54.0(11) . 2_556 ?
B2 F7 F5 48.3(17) . . ?
F6 F7 F5 95.6(17) . . ?
F8 F7 F5 76.8(13) . . ?
B2 F7 F5 58.7(13) 2_556 . ?
B2 F8 F5 79.7(14) . 2_556 ?
B2 F8 B2 29.2(17) . 2_556 ?
F5 F8 B2 56.9(12) 2_556 2_556 ?
B2 F8 F7 43.6(12) . . ?
F5 F8 F7 122.2(16) 2_556 . ?
B2 F8 F7 71.3(14) 2_556 . ?
C2A C1A C6A 119.1(8) . . ?
C2A C1A P2 118.2(7) . . ?
C6A C1A P2 122.3(6) . . ?
C1A C2A C3A 118.8(11) . . ?
C4A C3A C2A 120.4(12) . . ?
C5A C4A C3A 118.4(11) . . ?
C4A C5A C6A 122.7(12) . . ?
C5A C6A C1A 120.7(10) . . ?
C6B C1B C2B 117.8(7) . . ?
C6B C1B P2 121.4(5) . . ?
C2B C1B P2 120.8(6) . . ?
C3B C2B C1B 120.8(9) . . ?
C4B C3B C2B 121.3(9) . . ?
C3B C4B C5B 118.7(9) . . ?
C4B C5B C6B 119.9(9) . . ?
C1B C6B C5B 121.4(7) . . ?
C6C C1C C2C 120.9(7) . . ?
C6C C1C P1 122.50(15) . . ?
C2C C1C P1 116.6(8) . . ?
C1C C6C C5C 121.9(12) . . ?
C6C C5C C4C 111.0(18) . . ?
C3C C4C C5C 120(2) . . ?
C4C C3C C2C 130(4) . . ?
C3C C2C C1C 116(2) . . ?
C2D C1D C6D 119.0 . . ?
C2D C1D P1 123.4(2) . . ?
C6D C1D P1 117.5(2) . . ?
C1D C2D C3D 119.8(4) . . ?
C4D C3D C2D 120.4(7) . . ?
C3D C4D C5D 120.3(9) . . ?
C6D C5D C4D 119.6(8) . . ?
C5D C6D C1D 120.9(5) . . ?

loop_
_geom_bond_atom_site_label_1
_geom_bond_atom_site_label_2
_geom_bond_distance
_geom_bond_site_symmetry_2
_geom_bond_publ_flag
Pt1 N1 2.039(5) . ?
Pt1 N1 2.089(5) 2 ?
Pt1 P1 2.2328(17) . ?
Pt1 P2 2.2390(17) . ?
Pt1 Pt1 3.2203(4) 2 ?
Cl1 C5 1.935(17) . ?
P2 C1A 1.811(7) . ?
P2 C1B 1.812(7) . ?
P2 C3P 1.823(6) . ?
F1 B1 1.41(2) . ?
N1 N1 1.427(10) 2 ?
N1 C1N 1.473(8) . ?
N1 Pt1 2.089(5) 2 ?
C3P C2P 1.518(10) . ?
B1 B1 0.96(4) 5_556 ?
B1 F4 1.12(3) 5_556 ?
B1 F2 1.31(3) . ?
B1 F3 1.32(2) . ?
B1 F2 1.37(3) 5_556 ?
B1 F4 1.39(3) . ?
B1 F3 1.63(2) 5_556 ?
P1 C1C 1.808(6) . ?
P1 C1D 1.816(5) . ?
P1 C1P 1.819(6) . ?
F2 F4 1.024(17) 5_556 ?
F2 B1 1.37(3) 5_556 ?
F2 F3 1.465(19) 5_556 ?
C2P C1P 1.542(9) . ?
B2 B2 0.70(4) 2_556 ?
B2 F7 1.03(3) . ?
B2 F6 1.23(2) . ?
B2 F8 1.31(3) . ?
B2 F5 1.32(3) . ?
B2 F8 1.43(3) 2_556 ?
B2 F6 1.63(2) 2_556 ?
B2 F7 1.68(3) 2_556 ?
B2 F5 1.68(3) 2_556 ?
F3 F4 1.370(19) 5_556 ?
F3 F2 1.465(19) 5_556 ?
F3 B1 1.63(2) 5_556 ?
F4 F2 1.024(17) 5_556 ?
F4 B1 1.12(3) 5_556 ?
F4 F3 1.370(19) 5_556 ?
F5 F8 1.32(2) 2_556 ?
F5 B2 1.68(3) 2_556 ?
F5 F7 1.75(3) . ?
C5 C5 1.35(2) 2_556 ?
F6 F7 1.19(2) . ?
F6 B2 1.63(2) 2_556 ?
F6 F6 1.72(3) 2_556 ?
F7 F8 1.45(2) . ?
F7 B2 1.68(3) 2_556 ?
F8 F5 1.32(2) 2_556 ?
F8 B2 1.43(3) 2_556 ?
C1A C2A 1.372(12) . ?
C1A C6A 1.385(11) . ?
C2A C3A 1.430(14) . ?
C3A C4A 1.379(17) . ?
C4A C5A 1.346(18) . ?
C5A C6A 1.355(12) . ?
C1B C6B 1.353(9) . ?
C1B C2B 1.390(9) . ?
C2B C3B 1.361(13) . ?
C3B C4B 1.352(13) . ?
C4B C5B 1.379(12) . ?
C5B C6B 1.385(10) . ?
C1C C6C 1.3840 . ?
C1C C2C 1.400(14) . ?
C6C C5C 1.434(14) . ?
C5C C4C 1.59(5) . ?
C4C C3C 1.16(7) . ?
C3C C2C 1.370(18) . ?
C1D C2D 1.3844 . ?
C1D C6D 1.3951 . ?
C2D C3D 1.402(10) . ?
C3D C4D 1.365(11) . ?
C4D C5D 1.388(11) . ?
C5D C6D 1.378(11) . ?
